data_2236080
loop_
_publ_author_name
'Hamada, Adel'
'Boudinar, Yamina'
'Beghidja, Adel'
'Boutebdja, Mehdi'

_publ_section_title
;
 <i>N</i>,<i>N</i>,<i>N</i>',<i>N</i>'-Tetramethylphthalamide
;
_journal_coeditor_code BQ2372
_journal_issue 9
_journal_name_full 'Acta Crystallographica Section E'
_journal_page_first o2710
_journal_paper_doi 10.1107/S1600536812035167
_journal_volume 68
_journal_year 2012
_chemical_formula_iupac 'C12 H16 N2 O2'
_chemical_formula_moiety 'C12 H16 N2 O2'
_chemical_formula_sum 'C12 H16 N2 O2'
_chemical_formula_weight 220.27
_chemical_melting_point 118
_chemical_name_systematic
;
<i>N</i>,<i>N</i>,<i>N</i>',<i>N</i>'-Tetramethylphthalamide
;
_space_group_IT_number 4
_symmetry_cell_setting monoclinic
_symmetry_space_group_name_Hall 'P 2yb'
_symmetry_space_group_name_H-M 'P 1 21 1'
_atom_sites_solution_hydrogens geom
_atom_sites_solution_primary direct
_atom_sites_solution_secondary difmap
_cell_angle_alpha 90
_cell_angle_beta 104.918(3)
_cell_angle_gamma 90
_cell_formula_units_Z 4
_cell_length_a 6.7337(6)
_cell_length_b 18.1230(14)
_cell_length_c 9.8216(8)
_cell_measurement_reflns_used 2761
_cell_measurement_temperature 100(2)
_cell_measurement_theta_max 26.77
_cell_measurement_theta_min 2.42
_cell_volume 1158.18(17)
_computing_cell_refinement 'SAINT (Bruker, 2006)'
_computing_data_collection 'APEX2 (Bruker, 2006)'
_computing_data_reduction 'SAINT (Bruker, 2006)'
_computing_molecular_graphics 'ATOMS (Dowty, 1995)'
_computing_publication_material 'WinGX (Farrugia, 1999)'
_computing_structure_refinement 'SHELXL97 (Sheldrick, 2008)'
_computing_structure_solution 'SHELXS97 (Sheldrick, 2008)'
_diffrn_ambient_temperature 100(2)
_diffrn_detector_area_resol_mean 18.4
_diffrn_measured_fraction_theta_full 0.996
_diffrn_measured_fraction_theta_max 0.996
_diffrn_measurement_device_type 'Bruker APEXII'
_diffrn_measurement_method 'CCD rotation images, thin slices'
_diffrn_radiation_monochromator graphite
_diffrn_radiation_type MoK\a
_diffrn_radiation_wavelength 0.71073
_diffrn_reflns_av_R_equivalents 0.0445
_diffrn_reflns_av_sigmaI/netI 0.0518
_diffrn_reflns_limit_h_max 8
_diffrn_reflns_limit_h_min -8
_diffrn_reflns_limit_k_max 20
_diffrn_reflns_limit_k_min -23
_diffrn_reflns_limit_l_max 12
_diffrn_reflns_limit_l_min -11
_diffrn_reflns_number 8205
_diffrn_reflns_reduction_process
;
;
_diffrn_reflns_theta_full 27.53
_diffrn_reflns_theta_max 27.53
_diffrn_reflns_theta_min 2.42
_diffrn_standards_number 0
_exptl_absorpt_coefficient_mu 0.087
_exptl_absorpt_correction_T_max 0.972
_exptl_absorpt_correction_T_min 0.925
_exptl_absorpt_correction_type multi-scan
_exptl_absorpt_process_details
;
(SADABS; Sheldrick, 2002)
;
_exptl_crystal_colour colourless
_exptl_crystal_density_diffrn 1.263
_exptl_crystal_density_method 'not measured'
_exptl_crystal_description needles
_exptl_crystal_F_000 472
_exptl_crystal_size_max 0.56
_exptl_crystal_size_mid 0.52
_exptl_crystal_size_min 0.33
_refine_diff_density_max 0.316
_refine_diff_density_min -0.339
_refine_ls_extinction_method none
_refine_ls_goodness_of_fit_ref 1.057
_refine_ls_hydrogen_treatment constr
_refine_ls_matrix_type full
_refine_ls_number_parameters 297
_refine_ls_number_reflns 2739
_refine_ls_number_restraints 1
_refine_ls_restrained_S_all 1.056
_refine_ls_R_factor_all 0.0552
_refine_ls_R_factor_gt 0.0488
_refine_ls_shift/su_max 0.000
_refine_ls_shift/su_mean 0.000
_refine_ls_structure_factor_coef Fsqd
_refine_ls_weighting_details 'calc w=1/[\s^2^(Fo^2^)+(0.0785P)^2^] where P=(Fo^2^+2Fc^2^)/3'
_refine_ls_weighting_scheme calc
_refine_ls_wR_factor_gt 0.1183
_refine_ls_wR_factor_ref 0.1235
_reflns_number_gt 2414
_reflns_number_total 2739
_reflns_threshold_expression I>2\s(I)
_cod_data_source_file bq2372.cif
_cod_data_source_block I
_cod_original_sg_symbol_H-M 'P 21'
_cod_database_code 2236080
_cod_database_fobs_code 2236080

loop_
_symmetry_equiv_pos_site_id
_symmetry_equiv_pos_as_xyz
1 x,y,z
2 -x,1/2+y,-z

loop_
_atom_site_aniso_label
_atom_site_aniso_U_11
_atom_site_aniso_U_22
_atom_site_aniso_U_33
_atom_site_aniso_U_12
_atom_site_aniso_U_13
_atom_site_aniso_U_23
O1 0.0140(10) 0.0250(10) 0.0271(10) -0.0016(8) 0.0076(8) 0.0017(8)
O2 0.0234(11) 0.0206(9) 0.0257(10) 0.0012(9) 0.0047(9) -0.0004(8)
N1 0.0116(11) 0.0236(12) 0.0242(11) 0.0015(10) 0.0063(9) 0.0041(9)
N2 0.0166(12) 0.0240(11) 0.0235(11) -0.0029(10) 0.0019(10) -0.0011(9)
C1 0.0128(12) 0.0197(12) 0.0185(12) -0.0004(11) 0.0033(10) -0.0047(10)
C2 0.0144(12) 0.0182(11) 0.0193(12) 0.0025(10) 0.0069(10) -0.0008(10)
C3 0.0087(12) 0.0237(12) 0.0245(13) 0.0005(11) 0.0044(10) -0.0019(11)
C4 0.0134(13) 0.0222(13) 0.0365(15) -0.0026(11) 0.0094(12) -0.0036(12)
C5 0.0181(14) 0.0188(12) 0.0290(14) 0.0027(11) 0.0106(12) 0.0048(11)
C6 0.0149(13) 0.0226(12) 0.0233(13) 0.0029(11) 0.0066(11) -0.0009(10)
C7 0.0117(12) 0.0188(12) 0.0215(12) 0.0017(11) 0.0057(10) -0.0017(10)
C8 0.0178(13) 0.0228(12) 0.0169(12) 0.0005(12) 0.0058(10) 0.0026(10)
C9 0.0179(14) 0.0258(13) 0.0273(14) 0.0004(12) 0.0020(12) 0.0050(11)
C10 0.0127(13) 0.0242(13) 0.0338(15) 0.0013(11) 0.0082(12) 0.0014(12)
C11 0.0122(13) 0.0331(15) 0.0310(15) 0.0020(13) 0.0017(12) 0.0005(12)
C12 0.0271(17) 0.0319(15) 0.0297(15) -0.0084(15) -0.0014(13) -0.0054(13)
O3 0.0141(10) 0.0294(10) 0.0368(11) -0.0012(9) 0.0111(9) 0.0060(9)
O4 0.0446(15) 0.0339(11) 0.0247(11) 0.0143(12) 0.0015(10) 0.0000(9)
N3 0.0120(11) 0.0202(11) 0.0231(11) 0.0032(9) 0.0036(9) 0.0016(9)
N4 0.0330(15) 0.0220(11) 0.0273(13) 0.0061(11) 0.0165(12) 0.0022(9)
C13 0.0145(13) 0.0218(12) 0.0203(12) 0.0007(11) 0.0047(10) -0.0033(10)
C14 0.0092(12) 0.0189(12) 0.0242(13) 0.0001(10) 0.0010(10) -0.0006(10)
C15 0.0127(13) 0.0236(12) 0.0265(14) 0.0004(11) 0.0052(11) -0.0040(11)
C16 0.0159(14) 0.0285(14) 0.0241(13) -0.0028(12) 0.0076(12) -0.0013(11)
C17 0.0112(13) 0.0239(13) 0.0261(14) -0.0042(11) 0.0020(11) 0.0025(11)
C18 0.0166(13) 0.0177(12) 0.0259(13) -0.0007(11) 0.0025(11) -0.0029(10)
C19 0.0109(13) 0.0204(12) 0.0239(13) -0.0003(11) 0.0019(10) -0.0011(10)
C20 0.0293(17) 0.0163(12) 0.0245(14) 0.0042(12) 0.0060(13) 0.0017(10)
C21 0.0225(15) 0.0248(13) 0.0277(14) 0.0064(13) 0.0098(12) 0.0050(12)
C22 0.0084(13) 0.0300(14) 0.0321(15) 0.0020(12) 0.0008(11) 0.0025(12)
C23 0.064(3) 0.0364(17) 0.0380(19) 0.0132(19) 0.0323(19) 0.0050(15)
C24 0.0218(16) 0.0261(14) 0.0431(17) -0.0013(13) 0.0145(14) -0.0019(13)

loop_
_atom_site_type_symbol
_atom_site_label
_atom_site_fract_x
_atom_site_fract_y
_atom_site_fract_z
_atom_site_U_iso_or_equiv
_atom_site_thermal_displace_type
_atom_site_calc_flag
_atom_site_refinement_flags
_atom_site_occupancy
O O1 0.7861(3) 0.24084(11) -0.0065(2) 0.0216(6) Uani . . 1.000
O O2 0.8041(3) 0.28421(11) 0.3142(2) 0.0235(6) Uani . . 1.000
N N1 0.4493(3) 0.26282(13) -0.0175(2) 0.0195(7) Uani . . 1.000
N N2 1.0989(4) 0.21659(13) 0.3653(2) 0.0220(7) Uani . . 1.000
C C1 0.6269(4) 0.22638(15) 0.0296(3) 0.0171(7) Uani . . 1.000
C C2 0.6276(4) 0.16096(14) 0.1249(3) 0.0168(7) Uani . . 1.000
C C3 0.5027(4) 0.10057(15) 0.0751(3) 0.0189(7) Uani . . 1.000
C C4 0.5113(4) 0.03795(16) 0.1583(3) 0.0235(8) Uani . . 1.000
C C5 0.6447(4) 0.03548(15) 0.2915(3) 0.0211(8) Uani . . 1.000
C C6 0.7738(4) 0.09499(15) 0.3414(3) 0.0200(7) Uani . . 1.000
C C7 0.7675(4) 0.15789(14) 0.2577(3) 0.0171(7) Uani . . 1.000
C C8 0.8934(4) 0.22495(16) 0.3135(3) 0.0189(7) Uani . . 1.000
C C9 0.4327(5) 0.32006(16) -0.1231(3) 0.0244(8) Uani . . 1.000
C C10 0.2644(4) 0.25242(16) 0.0331(3) 0.0232(8) Uani . . 1.000
C C11 1.2112(4) 0.14818(17) 0.3610(3) 0.0261(8) Uani . . 1.000
C C12 1.2221(5) 0.27854(19) 0.4338(3) 0.0312(9) Uani . . 1.000
O O3 0.1819(3) 0.12996(12) 0.7353(2) 0.0259(6) Uani . . 1.000
O O4 -0.0391(4) -0.02611(13) 0.5606(2) 0.0358(7) Uani . . 1.000
N N3 -0.1580(3) 0.14947(12) 0.7148(2) 0.0186(6) Uani . . 1.000
N N4 0.2973(4) -0.05367(13) 0.6492(3) 0.0258(8) Uani . . 1.000
C C13 0.0169(4) 0.11065(15) 0.7583(3) 0.0188(7) Uani . . 1.000
C C14 0.0152(4) 0.04326(15) 0.8474(3) 0.0180(7) Uani . . 1.000
C C15 -0.0313(4) 0.05018(16) 0.9770(3) 0.0209(8) Uani . . 1.000
C C16 -0.0171(5) -0.01003(17) 1.0661(3) 0.0224(8) Uani . . 1.000
C C17 0.0435(4) -0.07820(16) 1.0259(3) 0.0209(8) Uani . . 1.000
C C18 0.0923(4) -0.08572(14) 0.8968(3) 0.0206(7) Uani . . 1.000
C C19 0.0795(4) -0.02558(15) 0.8073(3) 0.0189(7) Uani . . 1.000
C C20 0.1098(5) -0.03514(15) 0.6626(3) 0.0235(8) Uani . . 1.000
C C21 -0.1553(5) 0.22148(16) 0.6495(3) 0.0244(8) Uani . . 1.000
C C22 -0.3615(4) 0.12250(17) 0.7172(3) 0.0243(8) Uani . . 1.000
C C23 0.3187(7) -0.0733(2) 0.5096(4) 0.0426(13) Uani . . 1.000
C C24 0.4731(5) -0.06937(18) 0.7671(3) 0.0292(9) Uani . . 1.000
H H3 0.41290 0.10210 -0.01430 0.0230 Uiso calc R 1.000
H H4 0.42730 -0.00230 0.12440 0.0280 Uiso calc R 1.000
H H5 0.64820 -0.00600 0.34780 0.0250 Uiso calc R 1.000
H H6 0.86440 0.09290 0.43050 0.0240 Uiso calc R 1.000
H H9A 0.56090 0.32440 -0.14820 0.0370 Uiso calc R 1.000
H H9B 0.40060 0.36620 -0.08570 0.0370 Uiso calc R 1.000
H H9C 0.32570 0.30750 -0.20520 0.0370 Uiso calc R 1.000
H H10A 0.29320 0.21810 0.11010 0.0350 Uiso calc R 1.000
H H10B 0.15540 0.23350 -0.04200 0.0350 Uiso calc R 1.000
H H10C 0.22350 0.29890 0.06420 0.0350 Uiso calc R 1.000
H H11A 1.13770 0.11860 0.28320 0.0390 Uiso calc R 1.000
H H11B 1.22450 0.12150 0.44730 0.0390 Uiso calc R 1.000
H H11C 1.34530 0.15940 0.34950 0.0390 Uiso calc R 1.000
H H12A 1.13530 0.32080 0.43170 0.0470 Uiso calc R 1.000
H H12B 1.32500 0.28980 0.38510 0.0470 Uiso calc R 1.000
H H12C 1.28750 0.26590 0.52980 0.0470 Uiso calc R 1.000
H H15 -0.07230 0.09570 1.00410 0.0250 Uiso calc R 1.000
H H16 -0.04820 -0.00480 1.15250 0.0270 Uiso calc R 1.000
H H17 0.05160 -0.11880 1.08500 0.0250 Uiso calc R 1.000
H H18 0.13380 -0.13130 0.87050 0.0250 Uiso calc R 1.000
H H21A -0.01970 0.23140 0.63960 0.0370 Uiso calc R 1.000
H H21B -0.19320 0.25870 0.70760 0.0370 Uiso calc R 1.000
H H21C -0.25120 0.22170 0.55830 0.0370 Uiso calc R 1.000
H H22A -0.34750 0.07910 0.77490 0.0360 Uiso calc R 1.000
H H22B -0.43820 0.11070 0.62300 0.0360 Uiso calc R 1.000
H H22C -0.43260 0.16000 0.75520 0.0360 Uiso calc R 1.000
H H23A 0.22120 -0.04580 0.43950 0.0640 Uiso calc R 1.000
H H23B 0.29370 -0.12510 0.49400 0.0640 Uiso calc R 1.000
H H23C 0.45540 -0.06180 0.50360 0.0640 Uiso calc R 1.000
H H24A 0.47420 -0.12090 0.79030 0.0440 Uiso calc R 1.000
H H24B 0.46360 -0.04050 0.84720 0.0440 Uiso calc R 1.000
H H24C 0.59760 -0.05710 0.74170 0.0440 Uiso calc R 1.000

loop_
_atom_type_symbol
_atom_type_description
_atom_type_scat_dispersion_real
_atom_type_scat_dispersion_imag
_atom_type_scat_source
O O 0.0106 0.0060 'International Tables Vol C Tables 4.2.6.8 and 6.1.1.4'
N N 0.0061 0.0033 'International Tables Vol C Tables 4.2.6.8 and 6.1.1.4'
H H 0.0000 0.0000 'International Tables Vol C Tables 4.2.6.8 and 6.1.1.4'
C C 0.0033 0.0016 'International Tables Vol C Tables 4.2.6.8 and 6.1.1.4'

loop_
_geom_angle_atom_site_label_1
_geom_angle_atom_site_label_2
_geom_angle_atom_site_label_3
_geom_angle
_geom_angle_publ_flag
C1 N1 C9 119.8(2) no
C1 N1 C10 125.4(2) no
C9 N1 C10 114.7(2) no
C8 N2 C11 124.9(2) no
C8 N2 C12 119.6(3) no
C11 N2 C12 115.6(2) no
C13 N3 C22 124.7(2) no
C21 N3 C22 115.2(2) no
C13 N3 C21 120.0(2) no
C23 N4 C24 116.3(3) no
C20 N4 C23 118.4(3) no
C20 N4 C24 124.2(3) no
O1 C1 C2 118.6(2) no
O1 C1 N1 123.9(3) no
N1 C1 C2 117.5(2) no
C1 C2 C3 119.7(3) no
C1 C2 C7 120.2(2) no
C3 C2 C7 119.8(2) no
C2 C3 C4 120.4(3) no
C3 C4 C5 120.0(3) no
C4 C5 C6 120.1(3) no
C5 C6 C7 120.2(3) no
C6 C7 C8 121.0(3) no
C2 C7 C6 119.4(2) no
C2 C7 C8 119.3(2) no
N2 C8 C7 118.2(2) no
O2 C8 N2 123.3(3) no
O2 C8 C7 118.5(2) no
C2 C3 H3 120.00 no
C4 C3 H3 120.00 no
C3 C4 H4 120.00 no
C5 C4 H4 120.00 no
C6 C5 H5 120.00 no
C4 C5 H5 120.00 no
C5 C6 H6 120.00 no
C7 C6 H6 120.00 no
N1 C9 H9B 109.00 no
N1 C9 H9A 109.00 no
H9A C9 H9C 109.00 no
N1 C9 H9C 110.00 no
H9A C9 H9B 109.00 no
H9B C9 H9C 109.00 no
N1 C10 H10C 109.00 no
N1 C10 H10A 109.00 no
N1 C10 H10B 109.00 no
H10A C10 H10C 110.00 no
H10B C10 H10C 109.00 no
H10A C10 H10B 109.00 no
H11A C11 H11B 109.00 no
H11A C11 H11C 109.00 no
N2 C11 H11A 109.00 no
N2 C11 H11B 110.00 no
N2 C11 H11C 109.00 no
H11B C11 H11C 109.00 no
H12B C12 H12C 109.00 no
N2 C12 H12A 110.00 no
N2 C12 H12B 109.00 no
N2 C12 H12C 109.00 no
H12A C12 H12B 109.00 no
H12A C12 H12C 110.00 no
O3 C13 N3 123.2(3) no
O3 C13 C14 118.5(2) no
N3 C13 C14 118.2(2) no
C13 C14 C15 119.7(2) no
C13 C14 C19 120.5(2) no
C15 C14 C19 119.5(3) no
C14 C15 C16 120.7(3) no
C15 C16 C17 119.9(3) no
C16 C17 C18 120.0(3) no
C17 C18 C19 120.5(2) no
C14 C19 C18 119.4(3) no
C14 C19 C20 119.6(2) no
C18 C19 C20 120.6(2) no
O4 C20 N4 122.8(3) no
O4 C20 C19 118.4(3) no
N4 C20 C19 118.9(3) no
C14 C15 H15 120.00 no
C16 C15 H15 120.00 no
C15 C16 H16 120.00 no
C17 C16 H16 120.00 no
C16 C17 H17 120.00 no
C18 C17 H17 120.00 no
C17 C18 H18 120.00 no
C19 C18 H18 120.00 no
N3 C21 H21A 109.00 no
N3 C21 H21B 109.00 no
N3 C21 H21C 109.00 no
H21A C21 H21B 110.00 no
H21A C21 H21C 109.00 no
H21B C21 H21C 110.00 no
N3 C22 H22A 109.00 no
N3 C22 H22B 109.00 no
N3 C22 H22C 109.00 no
H22A C22 H22B 109.00 no
H22A C22 H22C 109.00 no
H22B C22 H22C 109.00 no
N4 C23 H23A 109.00 no
N4 C23 H23B 109.00 no
N4 C23 H23C 109.00 no
H23A C23 H23B 110.00 no
H23A C23 H23C 109.00 no
H23B C23 H23C 110.00 no
N4 C24 H24A 109.00 no
N4 C24 H24B 109.00 no
N4 C24 H24C 109.00 no
H24A C24 H24B 109.00 no
H24A C24 H24C 109.00 no
H24B C24 H24C 109.00 no

loop_
_geom_bond_atom_site_label_1
_geom_bond_atom_site_label_2
_geom_bond_distance
_geom_bond_publ_flag
O1 C1 1.241(3) no
O2 C8 1.232(4) no
O3 C13 1.240(3) no
O4 C20 1.232(4) no
N1 C10 1.467(3) no
N1 C1 1.340(4) no
N1 C9 1.451(4) no
N2 C11 1.459(4) no
N2 C8 1.354(4) no
N2 C12 1.454(4) no
N3 C13 1.344(3) no
N3 C22 1.461(4) no
N3 C21 1.456(4) no
N4 C23 1.459(5) no
N4 C24 1.455(4) no
N4 C20 1.345(4) no
C1 C2 1.510(4) no
C2 C7 1.400(4) no
C2 C3 1.390(4) no
C3 C4 1.391(4) no
C4 C5 1.384(4) no
C5 C6 1.393(4) no
C6 C7 1.400(4) no
C7 C8 1.502(4) no
C3 H3 0.9300 no
C4 H4 0.9300 no
C5 H5 0.9300 no
C6 H6 0.9300 no
C9 H9A 0.9600 no
C9 H9B 0.9600 no
C9 H9C 0.9600 no
C10 H10A 0.9600 no
C10 H10C 0.9600 no
C10 H10B 0.9600 no
C11 H11B 0.9600 no
C11 H11C 0.9600 no
C11 H11A 0.9600 no
C12 H12B 0.9600 no
C12 H12C 0.9600 no
C12 H12A 0.9600 no
C13 C14 1.504(4) no
C14 C15 1.393(4) no
C14 C19 1.410(4) no
C15 C16 1.387(4) no
C16 C17 1.390(4) no
C17 C18 1.396(4) no
C18 C19 1.389(4) no
C19 C20 1.497(4) no
C15 H15 0.9300 no
C16 H16 0.9300 no
C17 H17 0.9300 no
C18 H18 0.9300 no
C21 H21A 0.9600 no
C21 H21B 0.9600 no
C21 H21C 0.9600 no
C22 H22A 0.9600 no
C22 H22B 0.9600 no
C22 H22C 0.9600 no
C23 H23A 0.9600 no
C23 H23B 0.9600 no
C23 H23C 0.9600 no
C24 H24A 0.9600 no
C24 H24B 0.9600 no
C24 H24C 0.9600 no

loop_
_geom_contact_atom_site_label_1
_geom_contact_atom_site_label_2
_geom_contact_distance
_geom_contact_site_symmetry_2
_geom_contact_publ_flag
O1 O2 3.218(3) . no
O1 C8 3.052(3) . no
O1 C10 3.150(3) 1_655 no
O1 C22 3.400(4) 1_654 no
O1 C18 3.355(3) 2_656 no
O2 C24 3.224(4) 2_656 no
O2 C1 2.936(3) . no
O2 C20 3.322(3) 2_656 no
O2 N4 3.059(3) 2_656 no
O2 C23 3.329(4) 2_656 no
O2 C18 3.329(3) 2_656 no
O2 O1 3.218(3) . no
O3 C20 3.085(3) . no
O3 C22 3.128(3) 1_655 no
O4 C13 3.111(4) . no
O4 C6 3.105(4) 1_455 no
O4 C5 3.141(4) 1_455 no
O1 H21B 2.8700 1_654 no
O1 H22C 2.8300 1_654 no
O1 H9A 2.3300 . no
O1 H18 2.6600 2_656 no
O1 H10B 2.6000 1_655 no
O1 H15 2.7900 1_654 no
O2 H12A 2.3300 . no
O2 H24A 2.5600 2_656 no
O2 H18 2.4900 2_656 no
O2 H21C 2.7600 1_655 no
O2 H23B 2.7100 2_656 no
O3 H11B 2.9200 1_455 no
O3 H21A 2.3300 . no
O3 H3 2.6000 1_556 no
O3 H22C 2.6100 1_655 no
O4 H6 2.5100 1_455 no
O4 H23A 2.3800 . no
O4 H5 2.5800 1_455 no
O4 H12A 2.8500 2_646 no
N4 O2 3.059(3) 2_646 no
N1 H3 2.9200 . no
N2 H6 2.9100 . no
N3 H15 2.9200 . no
C1 O2 2.936(3) . no
C3 C15 3.593(4) 1_554 no
C3 C10 3.159(4) . no
C4 C16 3.546(4) 1_554 no
C5 O4 3.141(4) 1_655 no
C6 C11 3.058(4) . no
C6 O4 3.105(4) 1_655 no
C8 O1 3.052(3) . no
C8 C21 3.400(4) 1_655 no
C10 O1 3.150(3) 1_455 no
C10 C3 3.159(4) . no
C11 C6 3.058(4) . no
C13 O4 3.111(4) . no
C15 C3 3.593(4) 1_556 no
C15 C22 3.202(4) . no
C16 C4 3.546(4) 1_556 no
C18 O1 3.355(3) 2_646 no
C18 C24 3.157(4) . no
C18 O2 3.329(3) 2_646 no
C20 O3 3.085(3) . no
C20 O2 3.322(3) 2_646 no
C21 C8 3.400(4) 1_455 no
C22 C15 3.202(4) . no
C22 O3 3.128(3) 1_455 no
C22 O1 3.400(4) 1_456 no
C23 O2 3.329(4) 2_646 no
C24 O2 3.224(4) 2_646 no
C24 C18 3.157(4) . no
C1 H22C 2.8800 1_654 no
C1 H18 3.0700 2_656 no
C2 H15 2.8500 1_654 no
C2 H10A 2.4500 . no
C3 H10A 2.6300 . no
C4 H16 3.0800 1_654 no
C5 H16 2.8500 1_654 no
C6 H11B 2.9800 . no
C6 H16 3.0500 1_654 no
C6 H11A 2.6900 . no
C7 H11A 2.5400 . no
C8 H21C 2.8200 1_655 no
C10 H3 2.9800 . no
C11 H22B 3.0900 1_755 no
C11 H6 2.7800 . no
C11 H10A 2.9500 1_655 no
C12 H21A 3.0300 1_655 no
C13 H10B 2.9500 1_556 no
C13 H3 3.0100 1_556 no
C14 H22A 2.4500 . no
C14 H3 2.8800 1_556 no
C15 H22A 2.5600 . no
C16 H4 2.9000 1_556 no
C17 H4 2.8700 1_556 no
C17 H10C 2.8600 2_546 no
C18 H24B 2.7900 . no
C18 H10C 3.0800 2_546 no
C18 H24A 3.0800 . no
C19 H24B 2.5300 . no
C22 H15 3.0200 . no
C24 H18 2.9500 . no
C24 H22A 2.9400 1_655 no
H3 C14 2.8800 1_554 no
H3 O3 2.6000 1_554 no
H3 N1 2.9200 . no
H3 C10 2.9800 . no
H3 C13 3.0100 1_554 no
H4 C16 2.9000 1_554 no
H4 C17 2.8700 1_554 no
H5 O4 2.5800 1_655 no
H5 H23C 2.4600 . no
H6 C11 2.7800 . no
H6 H11B 2.4400 . no
H6 O4 2.5100 1_655 no
H6 N2 2.9100 . no
H9A O1 2.3300 . no
H9B H10C 2.4500 . no
H9C H10B 2.5700 . no
H10A H11C 2.5200 1_455 no
H10A C11 2.9500 1_455 no
H10A C2 2.4500 . no
H10A C3 2.6300 . no
H10B H9C 2.5700 . no
H10B C13 2.9500 1_554 no
H10B O1 2.6000 1_455 no
H10C H9B 2.4500 . no
H10C C17 2.8600 2_556 no
H10C C18 3.0800 2_556 no
H10C H17 2.5300 2_556 no
H11A C6 2.6900 . no
H11A C7 2.5400 . no
H11B O3 2.9200 1_655 no
H11B C6 2.9800 . no
H11B H6 2.4400 . no
H11B H22B 2.4800 1_755 no
H11C H10A 2.5200 1_655 no
H11C H12B 2.4000 . no
H12A O2 2.3300 . no
H12A O4 2.8500 2_656 no
H12B H11C 2.4000 . no
H15 O1 2.7900 1_456 no
H15 N3 2.9200 . no
H15 C2 2.8500 1_456 no
H15 C22 3.0200 . no
H15 H22A 2.5400 . no
H16 C4 3.0800 1_456 no
H16 C5 2.8500 1_456 no
H16 C6 3.0500 1_456 no
H17 H10C 2.5300 2_546 no
H18 C24 2.9500 . no
H18 O1 2.6600 2_646 no
H18 O2 2.4900 2_646 no
H18 C1 3.0700 2_646 no
H21A O3 2.3300 . no
H21A C12 3.0300 1_455 no
H21B O1 2.8700 1_456 no
H21B H22C 2.5300 . no
H21C O2 2.7600 1_455 no
H21C C8 2.8200 1_455 no
H21C H22B 2.5400 . no
H22A C14 2.4500 . no
H22A C15 2.5600 . no
H22A C24 2.9400 1_455 no
H22A H15 2.5400 . no
H22A H24C 2.5000 1_455 no
H22B C11 3.0900 1_355 no
H22B H11B 2.4800 1_355 no
H22B H21C 2.5400 . no
H22C O1 2.8300 1_456 no
H22C O3 2.6100 1_455 no
H22C C1 2.8800 1_456 no
H22C H21B 2.5300 . no
H23A O4 2.3800 . no
H23B O2 2.7100 2_646 no
H23C H5 2.4600 . no
H23C H24C 2.2900 . no
H24A C18 3.0800 . no
H24A O2 2.5600 2_646 no
H24B C18 2.7900 . no
H24B C19 2.5300 . no
H24C H22A 2.5000 1_655 no
H24C H23C 2.2900 . no

loop_
_geom_hbond_atom_site_label_D
_geom_hbond_atom_site_label_H
_geom_hbond_atom_site_label_A
_geom_hbond_site_symmetry_A
_geom_hbond_distance_DH
_geom_hbond_distance_HA
_geom_hbond_distance_DA
_geom_hbond_angle_DHA
_geom_hbond_publ_flag
C3 H3 O3 1_554 0.93 2.60 3.518(3) 170 yes
C5 H5 O4 1_655 0.93 2.58 3.141(4) 119 yes
C6 H6 O4 1_655 0.93 2.51 3.105(4) 122 yes
C18 H18 O2 2_646 0.93 2.49 3.329(3) 150 yes
C24 H24A O2 2_646 0.96 2.56 3.224(4) 127 yes
C16 H16 Cg1 . 0.93 2.97 3.810(4) 124 yes

loop_
_geom_torsion_atom_site_label_1
_geom_torsion_atom_site_label_2
_geom_torsion_atom_site_label_3
_geom_torsion_atom_site_label_4
_geom_torsion
_geom_torsion_publ_flag
C9 N1 C1 O1 3.8(4) no
C10 N1 C1 O1 -173.5(3) no
C9 N1 C1 C2 -172.2(2) no
C10 N1 C1 C2 10.5(4) no
C12 N2 C8 C7 -173.4(2) no
C11 N2 C8 O2 -177.3(3) no
C12 N2 C8 O2 4.1(4) no
C11 N2 C8 C7 5.2(4) no
C21 N3 C13 O3 -6.4(4) no
C22 N3 C13 O3 168.5(3) no
C21 N3 C13 C14 169.5(2) no
C22 N3 C13 C14 -15.7(4) no
C23 N4 C20 O4 -8.3(4) no
C23 N4 C20 C19 171.2(3) no
C24 N4 C20 C19 3.6(4) no
C24 N4 C20 O4 -175.9(3) no
O1 C1 C2 C3 -114.6(3) no
O1 C1 C2 C7 59.1(4) no
N1 C1 C2 C3 61.6(4) no
N1 C1 C2 C7 -124.7(3) no
C7 C2 C3 C4 2.0(4) no
C1 C2 C7 C6 -176.4(3) no
C1 C2 C3 C4 175.8(3) no
C1 C2 C7 C8 9.5(4) no
C3 C2 C7 C6 -2.7(4) no
C3 C2 C7 C8 -176.7(3) no
C2 C3 C4 C5 0.0(4) no
C3 C4 C5 C6 -1.4(4) no
C4 C5 C6 C7 0.7(4) no
C5 C6 C7 C8 175.2(3) no
C5 C6 C7 C2 1.3(4) no
C6 C7 C8 N2 55.4(4) no
C2 C7 C8 O2 51.7(4) no
C2 C7 C8 N2 -130.7(3) no
C6 C7 C8 O2 -122.3(3) no
O3 C13 C14 C19 -58.4(4) no
N3 C13 C14 C15 -60.6(4) no
N3 C13 C14 C19 125.6(3) no
O3 C13 C14 C15 115.4(3) no
C15 C14 C19 C18 1.0(4) no
C15 C14 C19 C20 174.1(3) no
C19 C14 C15 C16 -0.7(4) no
C13 C14 C19 C18 174.9(3) no
C13 C14 C15 C16 -174.6(3) no
C13 C14 C19 C20 -12.1(4) no
C14 C15 C16 C17 -0.2(5) no
C15 C16 C17 C18 0.8(5) no
C16 C17 C18 C19 -0.4(4) no
C17 C18 C19 C14 -0.5(4) no
C17 C18 C19 C20 -173.4(3) no
C14 C19 C20 N4 119.4(3) no
C18 C19 C20 O4 111.9(3) no
C18 C19 C20 N4 -67.7(4) no
C14 C19 C20 O4 -61.1(4) no

loop_
_cod_related_entry_id
_cod_related_entry_database
_cod_related_entry_code
1 ChemSpider 208978
